data_7716622
loop_
_publ_author_name
'Smirnova, Kristina A.'
'Golomolzina, Irina V.'
'Romanenko, Galina V.'
'Fokin, Sergey V.'
'Tolstikov, Svyatoslav E.'
'Letyagin, Gleb A.'
'Chernavin, Platon A.'
'Bogomyakov, Artem S.'

_publ_section_title
;
 Solvent-controlled solid-state phase transitions of a heterospin Cu(II)
 complex with imidazolyl-substituted nitronyl nitroxide.
;
_journal_issue 31
_journal_name_full 'Dalton transactions (Cambridge, England : 2003)'
_journal_page_first 13119
_journal_page_last 13128
_journal_paper_doi 10.1039/d4dt01861c
_journal_volume 53
_journal_year 2024
_chemical_formula_sum 'C23 H23 Cu F12 N4 O6'
_chemical_formula_weight 742.99
_space_group_crystal_system monoclinic
_space_group_IT_number 14
_space_group_name_Hall '-P 2ybc'
_space_group_name_H-M_alt 'P 1 21/c 1'
_atom_sites_solution_hydrogens geom
_audit_creation_method SHELXL-2019/3
_audit_update_record
;
2024-04-23 deposited with the CCDC.	2024-07-11 downloaded from the CCDC.
;
_cell_angle_alpha 90
_cell_angle_beta 90.643(2)
_cell_angle_gamma 90
_cell_formula_units_Z 4
_cell_length_a 11.3929(3)
_cell_length_b 17.1560(5)
_cell_length_c 15.8310(4)
_cell_measurement_reflns_used 4167
_cell_measurement_temperature 296(2)
_cell_measurement_theta_max 18.10
_cell_measurement_theta_min 2.37
_cell_volume 3094.08(14)
_computing_cell_refinement 'Bruker SAINT'
_computing_data_collection 'Bruker APEX2'
_computing_data_reduction 'Bruker SAINT'
_computing_molecular_graphics 'Bruker SHELXTL'
_computing_publication_material 'Bruker SHELXTL'
_computing_structure_refinement 'SHELXL-2019/2 (Sheldrick, 2019)'
_computing_structure_solution 'SHELXS-97 (Sheldrick, 2008)'
_diffrn_ambient_temperature 296(2)
_diffrn_measured_fraction_theta_full 1.000
_diffrn_measured_fraction_theta_max 0.996
_diffrn_measurement_device_type 'Bruker APEX-II CCD'
_diffrn_measurement_method '\f and \w scans'
_diffrn_radiation_type MoK\a
_diffrn_radiation_wavelength 0.71073
_diffrn_reflns_av_R_equivalents 0.0544
_diffrn_reflns_av_unetI/netI 0.1059
_diffrn_reflns_Laue_measured_fraction_full 1.000
_diffrn_reflns_Laue_measured_fraction_max 0.996
_diffrn_reflns_limit_h_max 15
_diffrn_reflns_limit_h_min -11
_diffrn_reflns_limit_k_max 18
_diffrn_reflns_limit_k_min -22
_diffrn_reflns_limit_l_max 21
_diffrn_reflns_limit_l_min -21
_diffrn_reflns_number 28439
_diffrn_reflns_point_group_measured_fraction_full 1.000
_diffrn_reflns_point_group_measured_fraction_max 0.996
_diffrn_reflns_theta_full 25.242
_diffrn_reflns_theta_max 28.364
_diffrn_reflns_theta_min 1.750
_exptl_absorpt_coefficient_mu 0.821
_exptl_absorpt_correction_type none
_exptl_crystal_colour dark_violet
_exptl_crystal_density_diffrn 1.595
_exptl_crystal_description block
_exptl_crystal_F_000 1496
_exptl_crystal_size_max 0.21
_exptl_crystal_size_mid 0.14
_exptl_crystal_size_min 0.11
_refine_diff_density_max 0.234
_refine_diff_density_min -0.300
_refine_diff_density_rms 0.052
_refine_ls_extinction_method none
_refine_ls_goodness_of_fit_ref 0.964
_refine_ls_hydrogen_treatment constr
_refine_ls_matrix_type full
_refine_ls_number_parameters 523
_refine_ls_number_reflns 7709
_refine_ls_number_restraints 0
_refine_ls_restrained_S_all 0.964
_refine_ls_R_factor_all 0.1615
_refine_ls_R_factor_gt 0.0518
_refine_ls_shift/su_max 0.001
_refine_ls_shift/su_mean 0.000
_refine_ls_structure_factor_coef Fsqd
_refine_ls_weighting_details 'w=1/[\s^2^(Fo^2^)+(0.0447P)^2^] where P=(Fo^2^+2Fc^2^)/3'
_refine_ls_weighting_scheme calc
_refine_ls_wR_factor_gt 0.0885
_refine_ls_wR_factor_ref 0.1155
_reflns_Friedel_coverage 0.000
_reflns_number_gt 3379
_reflns_number_total 7709
_reflns_threshold_expression 'I > 2\s(I)'
_cod_data_source_file d4dt01861c2.cif
_cod_data_source_block 528av
_cod_depositor_comments 'Adding full bibliography for 7716620--7716632.cif.'
_cod_original_sg_symbol_H-M 'P 21/c'
_cod_database_code 7716622
_shelx_shelxl_version_number 2019/3
_shelx_space_group_comment
; 
The symmetry employed for this shelxl refinement is uniquely defined 
by the following loop, which should always be used as a source of 
symmetry information in preference to the above space-group names. 
They are only intended as comments. 
;

loop_
_space_group_symop_operation_xyz
'x, y, z'
'-x, y+1/2, -z+1/2'
'-x, -y, -z'
'x, -y-1/2, z-1/2'

loop_
_atom_site_label
_atom_site_type_symbol
_atom_site_fract_x
_atom_site_fract_y
_atom_site_fract_z
_atom_site_U_iso_or_equiv
_atom_site_adp_type
_atom_site_occupancy
_atom_site_site_symmetry_order
_atom_site_calc_flag
_atom_site_refinement_flags_posn
_atom_site_refinement_flags_adp
_atom_site_refinement_flags_occupancy
_atom_site_disorder_assembly
_atom_site_disorder_group
Cu Cu 0.87191(3) 0.93001(2) 0.20972(2) 0.04698(15) Uani 1 1 d . . . . .
O1 O 0.73998(18) 0.95498(12) 0.28106(14) 0.0565(6) Uani 1 1 d . . . . .
C1 C 0.6272(6) 1.0003(4) 0.3928(5) 0.0998(18) Uani 1 1 d . . . . .
F1 F 0.550(2) 0.9567(17) 0.3640(18) 0.190(14) Uani 0.5 1 d . . P A 1
F2 F 0.6383(17) 0.993(2) 0.4724(11) 0.188(11) Uani 0.5 1 d . . P A 1
F3 F 0.5864(12) 1.0735(7) 0.3862(16) 0.140(4) Uani 0.5 1 d . . P A 1
F1A F 0.5427(13) 1.010(2) 0.3474(12) 0.173(8) Uani 0.5 1 d . . P A 2
F2A F 0.6123(12) 0.9244(9) 0.4244(13) 0.143(4) Uani 0.5 1 d . . P A 2
F3A F 0.632(2) 1.0375(17) 0.4603(16) 0.192(13) Uani 0.5 1 d . . P A 2
C2 C 0.7460(3) 0.99494(19) 0.3470(2) 0.0583(10) Uani 1 1 d . . . . .
C3 C 0.8404(4) 1.0345(2) 0.3790(2) 0.0654(10) Uani 1 1 d . . . . .
H3A H 0.831368 1.064063 0.427703 0.078 Uiso 1 1 calc R U . . .
C4 C 0.9490(3) 1.03195(18) 0.3412(2) 0.0504(9) Uani 1 1 d . . . . .
C5 C 1.0500(5) 1.0797(3) 0.3804(3) 0.0743(11) Uani 1 1 d . . . . .
F4 F 1.1346(14) 1.0366(10) 0.4014(13) 0.125(5) Uani 0.5 1 d . . P B 1
F5 F 1.084(2) 1.1306(14) 0.3257(11) 0.167(9) Uani 0.5 1 d . . P B 1
F6 F 1.0223(12) 1.1200(14) 0.4469(13) 0.165(9) Uani 0.5 1 d . . P B 1
F4A F 1.0506(18) 1.0768(12) 0.4608(6) 0.154(9) Uani 0.5 1 d . . P B 2
F5A F 1.1529(12) 1.0601(12) 0.3522(15) 0.142(7) Uani 0.5 1 d . . P B 2
F6A F 1.0407(14) 1.1513(7) 0.3626(11) 0.108(5) Uani 0.5 1 d . . P B 2
O2 O 0.97799(18) 0.99449(12) 0.27720(13) 0.0522(6) Uani 1 1 d . . . . .
O3 O 0.9007(2) 0.82317(14) 0.28599(15) 0.0693(7) Uani 1 1 d . . . . .
C6 C 0.8259(7) 0.7252(4) 0.3718(5) 0.1005(18) Uani 1 1 d . . . . .
F7 F 0.9272(14) 0.6752(9) 0.3624(12) 0.125(4) Uani 0.5 1 d . . P C 1
F8 F 0.749(2) 0.6710(13) 0.3751(15) 0.180(10) Uani 0.5 1 d . . P C 1
F9 F 0.820(2) 0.7680(13) 0.4390(9) 0.189(10) Uani 0.5 1 d . . P C 1
F7A F 0.881(2) 0.670(2) 0.360(2) 0.269(14) Uani 0.5 1 d . . P C 2
F8A F 0.724(2) 0.6973(13) 0.3929(10) 0.136(7) Uani 0.5 1 d . . P C 2
F9A F 0.881(2) 0.7535(13) 0.4319(12) 0.185(12) Uani 0.5 1 d . . P C 2
C7 C 0.8192(4) 0.7768(2) 0.2922(2) 0.0632(10) Uani 1 1 d . . . . .
C8 C 0.7238(3) 0.7661(2) 0.2381(2) 0.0638(10) Uani 1 1 d . . . . .
H8A H 0.670022 0.727114 0.250605 0.077 Uiso 1 1 calc R U . . .
C9 C 0.7049(3) 0.8107(2) 0.1666(2) 0.0525(9) Uani 1 1 d . . . . .
C10 C 0.5995(5) 0.7885(4) 0.1117(4) 0.0874(14) Uani 1 1 d . . . . .
F10 F 0.5739(14) 0.8401(10) 0.0547(11) 0.123(7) Uani 0.5 1 d . . P D 1
F11 F 0.6438(10) 0.7221(9) 0.0604(8) 0.148(5) Uani 0.5 1 d . . P D 1
F12 F 0.5154(10) 0.7608(9) 0.1443(9) 0.143(7) Uani 0.5 1 d . . P D 1
F10A F 0.5939(15) 0.8221(11) 0.0416(9) 0.131(7) Uani 0.5 1 d . . P D 2
F11A F 0.5808(11) 0.7191(8) 0.1040(9) 0.149(6) Uani 0.5 1 d . . P D 2
F12A F 0.4975(13) 0.8147(8) 0.1562(12) 0.140(5) Uani 0.5 1 d . . P D 2
O4 O 0.76160(19) 0.86800(12) 0.14050(12) 0.0549(6) Uani 1 1 d . . . . .
O1R O 1.2262(3) 0.72554(14) 0.04478(14) 0.0917(9) Uani 1 1 d . . . . .
N2R N 1.2261(2) 0.76250(15) -0.02394(16) 0.0548(7) Uani 1 1 d . . . . .
C3R C 1.2719(3) 0.72796(19) -0.10431(19) 0.0530(9) Uani 1 1 d . . . . .
C4R C 1.3919(4) 0.6927(3) -0.0874(2) 0.1048(15) Uani 1 1 d . . . . .
H4RA H 1.421552 0.670591 -0.138566 0.157 Uiso 1 1 calc R U . . .
H4RB H 1.444597 0.732578 -0.067538 0.157 Uiso 1 1 calc R U . . .
H4RC H 1.385602 0.652742 -0.045248 0.157 Uiso 1 1 calc R U . . .
C5R C 1.1855(4) 0.6645(2) -0.1277(2) 0.1011(15) Uani 1 1 d . . . . .
H5RA H 1.209818 0.639736 -0.179072 0.152 Uiso 1 1 calc R U . . .
H5RB H 1.182995 0.626529 -0.083223 0.152 Uiso 1 1 calc R U . . .
H5RC H 1.108969 0.686777 -0.135835 0.152 Uiso 1 1 calc R U . . .
C6R C 1.2713(3) 0.79934(19) -0.16398(19) 0.0566(9) Uani 1 1 d . . . . .
C7R C 1.3906(4) 0.8404(2) -0.1689(3) 0.1121(17) Uani 1 1 d . . . . .
H7RA H 1.444830 0.807791 -0.198640 0.168 Uiso 1 1 calc R U . . .
H7RB H 1.381585 0.888943 -0.198426 0.168 Uiso 1 1 calc R U . . .
H7RC H 1.420091 0.850081 -0.112882 0.168 Uiso 1 1 calc R U . . .
C8R C 1.2213(4) 0.7843(2) -0.2504(2) 0.1133(17) Uani 1 1 d . . . . .
H8RA H 1.271268 0.748786 -0.280024 0.170 Uiso 1 1 calc R U . . .
H8RB H 1.144370 0.762004 -0.245523 0.170 Uiso 1 1 calc R U . . .
H8RC H 1.216125 0.832505 -0.281034 0.170 Uiso 1 1 calc R U . . .
N9R N 1.1944(2) 0.85460(15) -0.11702(16) 0.0515(7) Uani 1 1 d . . . . .
O10R O 1.1558(2) 0.91730(14) -0.15068(13) 0.0812(8) Uani 1 1 d . . . . .
C11R C 1.1786(3) 0.83335(18) -0.03705(18) 0.0437(8) Uani 1 1 d . . . . .
C12R C 1.1162(3) 0.87792(17) 0.02589(17) 0.0408(8) Uani 1 1 d . . . . .
C13R C 1.0251(3) 0.85813(17) 0.07538(18) 0.0465(8) Uani 1 1 d . . . . .
H13A H 0.989181 0.809451 0.076227 0.056 Uiso 1 1 calc R U . . .
N14R N 0.9934(2) 0.92043(14) 0.12405(14) 0.0448(6) Uani 1 1 d . . . . .
C15R C 1.0665(3) 0.97666(18) 0.10408(19) 0.0475(8) Uani 1 1 d . . . . .
H15A H 1.065708 1.025969 0.128474 0.057 Uiso 1 1 calc R U . . .
N16R N 1.1421(2) 0.95476(13) 0.04474(15) 0.0432(6) Uani 1 1 d . . . . .
C17R C 1.2432(3) 0.99977(19) 0.0179(2) 0.0618(10) Uani 1 1 d . . . . .
H17A H 1.228572 1.054670 0.028023 0.074 Uiso 1 1 calc R U . . .
H17B H 1.253999 0.992655 -0.042255 0.074 Uiso 1 1 calc R U . . .
C18R C 1.3538(4) 0.9757(3) 0.0644(3) 0.1044(15) Uani 1 1 d . . . . .
H18A H 1.371674 0.922293 0.048996 0.125 Uiso 1 1 calc R U . . .
H18B H 1.417737 1.008011 0.044693 0.125 Uiso 1 1 calc R U . . .
C19R C 1.3509(5) 0.9807(3) 0.1573(4) 0.146(2) Uani 1 1 d . . . . .
H19A H 1.425079 0.964147 0.180430 0.219 Uiso 1 1 calc R U . . .
H19B H 1.335951 1.033560 0.173887 0.219 Uiso 1 1 calc R U . . .
H19C H 1.289755 0.947594 0.178202 0.219 Uiso 1 1 calc R U . . .

loop_
_atom_site_aniso_label
_atom_site_aniso_U_11
_atom_site_aniso_U_22
_atom_site_aniso_U_33
_atom_site_aniso_U_23
_atom_site_aniso_U_13
_atom_site_aniso_U_12
Cu 0.0493(3) 0.0503(2) 0.0415(2) -0.00406(19) 0.00804(18) -0.0040(2)
O1 0.0561(15) 0.0570(14) 0.0568(14) -0.0102(12) 0.0173(12) -0.0075(11)
C1 0.094(5) 0.108(6) 0.099(5) -0.052(4) 0.048(4) -0.040(4)
F1 0.120(14) 0.211(19) 0.24(2) -0.15(2) 0.110(16) -0.094(15)
F2 0.154(12) 0.30(3) 0.106(10) 0.069(16) 0.083(9) 0.035(16)
F3 0.103(6) 0.123(8) 0.196(11) -0.010(7) 0.084(7) 0.033(7)
F1A 0.056(7) 0.27(2) 0.198(11) -0.075(18) 0.029(7) 0.026(11)
F2A 0.133(8) 0.161(10) 0.138(8) -0.007(8) 0.069(7) -0.065(7)
F3A 0.189(16) 0.205(16) 0.19(2) -0.154(16) 0.140(15) -0.117(14)
C2 0.069(3) 0.046(2) 0.060(2) -0.0053(18) 0.030(2) -0.0062(19)
C3 0.082(3) 0.065(2) 0.050(2) -0.0172(18) 0.021(2) -0.015(2)
C4 0.067(3) 0.0387(19) 0.045(2) 0.0010(16) -0.001(2) -0.0073(18)
C5 0.076(4) 0.073(4) 0.074(3) -0.009(3) -0.001(3) -0.012(3)
F4 0.091(9) 0.123(7) 0.159(13) -0.035(9) -0.060(9) 0.020(7)
F5 0.20(2) 0.174(18) 0.126(10) 0.037(10) -0.023(9) -0.147(15)
F6 0.122(6) 0.194(14) 0.180(18) -0.147(14) 0.039(9) -0.051(9)
F4A 0.219(19) 0.188(14) 0.053(6) 0.007(8) -0.059(9) -0.105(13)
F5A 0.067(5) 0.176(19) 0.183(14) -0.096(13) 0.001(9) -0.026(8)
F6A 0.120(8) 0.070(5) 0.133(13) -0.011(7) -0.016(8) -0.027(4)
O2 0.0563(14) 0.0544(14) 0.0460(13) -0.0059(11) 0.0060(11) -0.0050(11)
O3 0.0647(17) 0.0641(16) 0.0788(17) 0.0225(13) -0.0154(14) -0.0112(14)
C6 0.107(5) 0.077(4) 0.118(5) 0.038(4) -0.020(5) -0.012(4)
F7 0.105(7) 0.092(6) 0.176(10) 0.059(6) -0.048(8) 0.022(6)
F8 0.17(2) 0.120(12) 0.25(2) 0.129(13) -0.056(15) -0.050(12)
F9 0.37(3) 0.148(10) 0.051(7) 0.009(7) 0.004(10) -0.026(15)
F7A 0.28(3) 0.23(2) 0.30(2) 0.188(18) 0.120(19) 0.17(2)
F8A 0.138(10) 0.173(18) 0.097(6) 0.073(8) 0.027(6) -0.013(11)
F9A 0.255(19) 0.158(17) 0.141(15) 0.098(14) -0.100(14) -0.073(15)
C7 0.070(3) 0.048(2) 0.072(3) 0.020(2) 0.000(2) 0.007(2)
C8 0.058(3) 0.054(2) 0.079(3) 0.012(2) 0.003(2) -0.0137(19)
C9 0.043(2) 0.058(2) 0.057(2) -0.010(2) 0.0028(18) -0.0007(19)
C10 0.078(4) 0.097(5) 0.087(4) 0.010(4) -0.012(3) -0.034(4)
F10 0.093(7) 0.124(7) 0.149(16) 0.033(8) -0.064(8) 0.011(5)
F11 0.157(11) 0.148(8) 0.140(8) -0.084(7) -0.037(6) -0.005(8)
F12 0.060(10) 0.25(2) 0.122(8) 0.017(15) -0.005(7) -0.076(13)
F10A 0.125(10) 0.210(18) 0.057(6) 0.001(8) -0.025(6) -0.096(11)
F11A 0.120(14) 0.102(7) 0.22(2) -0.043(10) -0.065(10) -0.020(8)
F12A 0.050(4) 0.222(14) 0.148(8) 0.013(10) -0.005(4) 0.009(8)
O4 0.0601(16) 0.0600(15) 0.0445(13) 0.0006(11) 0.0017(11) -0.0147(12)
O1R 0.161(3) 0.0671(16) 0.0474(15) 0.0196(13) 0.0237(16) 0.0364(17)
N2R 0.078(2) 0.0474(17) 0.0392(16) 0.0037(14) 0.0070(15) 0.0169(15)
C3R 0.064(2) 0.053(2) 0.0419(19) -0.0066(17) 0.0029(17) 0.0236(19)
C4R 0.097(3) 0.134(4) 0.084(3) 0.017(3) 0.007(3) 0.067(3)
C5R 0.148(4) 0.076(3) 0.079(3) -0.023(2) 0.009(3) -0.016(3)
C6R 0.068(3) 0.062(2) 0.040(2) 0.0016(17) 0.0110(18) 0.024(2)
C7R 0.098(4) 0.101(3) 0.138(4) 0.016(3) 0.059(3) 0.014(3)
C8R 0.195(5) 0.107(3) 0.038(2) -0.013(2) -0.014(3) 0.066(3)
N9R 0.0664(19) 0.0472(17) 0.0410(16) 0.0037(14) 0.0084(14) 0.0204(15)
O10R 0.127(2) 0.0678(17) 0.0493(14) 0.0178(13) 0.0130(14) 0.0457(16)
C11R 0.053(2) 0.046(2) 0.0325(18) 0.0023(15) 0.0046(16) 0.0082(16)
C12R 0.049(2) 0.0385(19) 0.0347(17) -0.0037(14) 0.0052(16) 0.0030(15)
C13R 0.060(2) 0.0356(18) 0.0442(19) -0.0064(15) 0.0091(17) -0.0035(16)
N14R 0.0500(16) 0.0407(16) 0.0439(15) -0.0072(13) 0.0092(13) -0.0041(13)
C15R 0.053(2) 0.0404(19) 0.0494(19) -0.0055(16) 0.0095(17) 0.0005(17)
N16R 0.0468(16) 0.0392(15) 0.0439(15) -0.0026(12) 0.0122(13) -0.0023(13)
C17R 0.064(3) 0.055(2) 0.067(2) -0.0024(18) 0.025(2) -0.014(2)
C18R 0.060(3) 0.120(4) 0.133(5) 0.005(3) 0.009(3) -0.019(3)
C19R 0.125(5) 0.185(6) 0.128(5) -0.011(4) -0.042(4) -0.013(4)

loop_
_atom_type_symbol
_atom_type_description
_atom_type_scat_dispersion_real
_atom_type_scat_dispersion_imag
_atom_type_scat_source
C C 0.0033 0.0016 'International Tables Vol C Tables 4.2.6.8 and 6.1.1.4'
H H 0.0000 0.0000 'International Tables Vol C Tables 4.2.6.8 and 6.1.1.4'
N N 0.0061 0.0033 'International Tables Vol C Tables 4.2.6.8 and 6.1.1.4'
O O 0.0106 0.0060 'International Tables Vol C Tables 4.2.6.8 and 6.1.1.4'
F F 0.0171 0.0103 'International Tables Vol C Tables 4.2.6.8 and 6.1.1.4'
Cu Cu 0.3201 1.2651 'International Tables Vol C Tables 4.2.6.8 and 6.1.1.4'

loop_
_geom_angle_atom_site_label_1
_geom_angle_atom_site_label_2
_geom_angle_atom_site_label_3
_geom_angle
_geom_angle_site_symmetry_1
_geom_angle_site_symmetry_3
_geom_angle_publ_flag
O1 Cu O2 92.02(9) . . ?
O1 Cu N14R 169.20(10) . . ?
O2 Cu N14R 89.33(9) . . ?
O1 Cu O4 87.10(9) . . ?
O2 Cu O4 178.07(9) . . ?
N14R Cu O4 91.21(9) . . ?
O1 Cu O3 88.64(9) . . ?
O2 Cu O3 94.80(9) . . ?
N14R Cu O3 101.93(10) . . ?
O4 Cu O3 86.90(9) . . ?
C2 O1 Cu 124.9(2) . . ?
F1A C1 F3A 117.6(15) . . ?
F1 C1 F2 111.5(15) . . ?
F1 C1 F3 106.8(17) . . ?
F2 C1 F3 101.6(10) . . ?
F1A C1 F2A 103.9(13) . . ?
F3A C1 F2A 100.0(13) . . ?
F1A C1 C2 115.2(9) . . ?
F1 C1 C2 114.6(9) . . ?
F3A C1 C2 114.0(9) . . ?
F2 C1 C2 112.4(11) . . ?
F3 C1 C2 108.8(6) . . ?
F2A C1 C2 102.8(7) . . ?
O1 C2 C3 128.2(3) . . ?
O1 C2 C1 112.6(4) . . ?
C3 C2 C1 119.2(4) . . ?
C2 C3 C4 122.0(3) . . ?
O2 C4 C3 127.9(3) . . ?
O2 C4 C5 113.5(3) . . ?
C3 C4 C5 118.6(3) . . ?
F6A C5 F4A 105.1(9) . . ?
F4 C5 F5 109.7(12) . . ?
F4 C5 F6 106.9(11) . . ?
F5 C5 F6 105.1(11) . . ?
F6A C5 F5A 104.3(11) . . ?
F4A C5 F5A 109.7(11) . . ?
F4 C5 C4 111.2(8) . . ?
F6A C5 C4 111.5(8) . . ?
F4A C5 C4 112.2(7) . . ?
F5 C5 C4 108.7(8) . . ?
F6 C5 C4 115.0(7) . . ?
F5A C5 C4 113.4(8) . . ?
C4 O2 Cu 124.7(2) . . ?
C7 O3 Cu 118.2(2) . . ?
F7A C6 F9A 100(2) . . ?
F8 C6 F9 109.8(17) . . ?
F7A C6 F8A 103(2) . . ?
F9A C6 F8A 113.2(16) . . ?
F8 C6 F7 97.1(15) . . ?
F9 C6 F7 117.8(14) . . ?
F7A C6 C7 111.3(15) . . ?
F9A C6 C7 115.1(10) . . ?
F8 C6 C7 115.0(11) . . ?
F9 C6 C7 110.1(10) . . ?
F8A C6 C7 112.6(11) . . ?
F7 C6 C7 106.7(9) . . ?
O3 C7 C8 128.5(3) . . ?
O3 C7 C6 114.1(4) . . ?
C8 C7 C6 117.4(4) . . ?
C9 C8 C7 123.1(3) . . ?
O4 C9 C8 129.1(3) . . ?
O4 C9 C10 114.5(4) . . ?
C8 C9 C10 116.4(4) . . ?
F11A C10 F10A 110.8(12) . . ?
F12 C10 F10 113.5(12) . . ?
F11A C10 F12A 102.4(10) . . ?
F10A C10 F12A 104.9(13) . . ?
F12 C10 F11 102.1(11) . . ?
F10 C10 F11 102.6(10) . . ?
F12 C10 C9 119.0(7) . . ?
F11A C10 C9 116.0(7) . . ?
F10A C10 C9 115.1(8) . . ?
F10 C10 C9 113.4(9) . . ?
F12A C10 C9 106.1(8) . . ?
F11 C10 C9 103.4(7) . . ?
C9 O4 Cu 124.7(2) . . ?
O1R N2R C11R 125.8(3) . . ?
O1R N2R C3R 122.4(2) . . ?
C11R N2R C3R 111.6(2) . . ?
N2R C3R C5R 105.1(3) . . ?
N2R C3R C4R 109.2(3) . . ?
C5R C3R C4R 109.8(3) . . ?
N2R C3R C6R 101.9(2) . . ?
C5R C3R C6R 115.0(3) . . ?
C4R C3R C6R 114.9(3) . . ?
N9R C6R C8R 110.1(3) . . ?
N9R C6R C7R 105.0(3) . . ?
C8R C6R C7R 111.1(3) . . ?
N9R C6R C3R 101.4(2) . . ?
C8R C6R C3R 114.9(3) . . ?
C7R C6R C3R 113.4(3) . . ?
O10R N9R C11R 125.3(2) . . ?
O10R N9R C6R 121.9(2) . . ?
C11R N9R C6R 112.7(3) . . ?
N9R C11R N2R 109.6(3) . . ?
N9R C11R C12R 125.6(3) . . ?
N2R C11R C12R 124.8(3) . . ?
C13R C12R N16R 106.1(2) . . ?
C13R C12R C11R 130.7(3) . . ?
N16R C12R C11R 123.2(3) . . ?
C12R C13R N14R 109.8(3) . . ?
C15R N14R C13R 105.4(2) . . ?
C15R N14R Cu 124.1(2) . . ?
C13R N14R Cu 130.5(2) . . ?
N14R C15R N16R 112.2(3) . . ?
C15R N16R C12R 106.4(2) . . ?
C15R N16R C17R 125.1(3) . . ?
C12R N16R C17R 127.6(2) . . ?
N16R C17R C18R 111.9(3) . . ?
C19R C18R C17R 116.2(4) . . ?

loop_
_geom_bond_atom_site_label_1
_geom_bond_atom_site_label_2
_geom_bond_distance
_geom_bond_site_symmetry_2
_geom_bond_publ_flag
Cu O1 1.938(2) . ?
Cu O2 1.949(2) . ?
Cu N14R 1.956(2) . ?
Cu O4 1.970(2) . ?
Cu O3 2.217(2) . ?
O1 C2 1.250(4) . ?
C1 F1A 1.206(17) . ?
C1 F1 1.240(18) . ?
C1 F3A 1.246(13) . ?
C1 F2 1.271(16) . ?
C1 F3 1.344(12) . ?
C1 F2A 1.405(13) . ?
C1 C2 1.545(6) . ?
C2 C3 1.364(4) . ?
C3 C4 1.380(4) . ?
C4 O2 1.248(3) . ?
C4 C5 1.538(5) . ?
C5 F4 1.256(15) . ?
C5 F6A 1.265(14) . ?
C5 F4A 1.274(11) . ?
C5 F5 1.294(14) . ?
C5 F6 1.301(11) . ?
C5 F5A 1.303(15) . ?
O3 C7 1.228(4) . ?
C6 F7A 1.16(3) . ?
C6 F9A 1.23(2) . ?
C6 F8 1.28(2) . ?
C6 F9 1.29(2) . ?
C6 F8A 1.30(2) . ?
C6 F7 1.45(2) . ?
C6 C7 1.541(6) . ?
C7 C8 1.389(5) . ?
C8 C9 1.380(4) . ?
C9 O4 1.249(4) . ?
C9 C10 1.523(5) . ?
C10 F12 1.193(12) . ?
C10 F11A 1.215(11) . ?
C10 F10A 1.251(15) . ?
C10 F10 1.295(16) . ?
C10 F12A 1.438(15) . ?
C10 F11 1.491(14) . ?
O1R N2R 1.259(3) . ?
N2R C11R 1.346(4) . ?
N2R C3R 1.502(3) . ?
C3R C5R 1.511(5) . ?
C3R C4R 1.516(4) . ?
C3R C6R 1.547(4) . ?
C6R N9R 1.495(3) . ?
C6R C8R 1.499(4) . ?
C6R C7R 1.533(5) . ?
N9R O10R 1.277(3) . ?
N9R C11R 1.332(3) . ?
C11R C12R 1.448(4) . ?
C12R C13R 1.351(4) . ?
C12R N16R 1.383(3) . ?
C13R N14R 1.368(3) . ?
N14R C15R 1.315(3) . ?
C15R N16R 1.335(3) . ?
N16R C17R 1.454(3) . ?
C17R C18R 1.509(5) . ?
C18R C19R 1.475(6) . ?
